data_7233724
loop_
_publ_author_name
'Molcanov, Kresimir'
'Milasinovic, Valentina'
'Ivic, Nives'
'Stilinovi\'c, Vladimir'
'Kolaric, Dinko'
'Kojic-Prodic, Biserka'

_publ_section_title
;
 Influence of organic cations on stacking of semiquinone radical anions
;
_journal_name_full CrystEngComm
_journal_paper_doi 10.1039/C9CE00919A
_journal_year 2019
_chemical_formula_moiety '2(C6 Br4 O2), 2(C1.50 O0.50), C6 H9 N2'
_chemical_formula_sum 'C21 H9 Br8 N2 O5'
_chemical_formula_weight 1008.50
_chemical_name_systematic 'N-methylpyridinium tetrabromosemiquinonate acetone solvate'
_space_group_IT_number 2
_space_group_name_Hall '-P 1'
_space_group_name_H-M_alt 'P -1'
_symmetry_cell_setting triclinic
_symmetry_space_group_name_Hall '-P 1'
_symmetry_space_group_name_H-M 'P -1'
_atom_sites_solution_hydrogens geom
_audit_creation_date 2019-03-26T15:38:08-00:00
_audit_creation_method 'WinGX routine CIF_UPDATE'
_audit_update_record
;
2019-06-10 deposited with the CCDC.    2019-09-02 downloaded from the CCDC.
;
_cell_angle_alpha 91.145(6)
_cell_angle_beta 91.064(5)
_cell_angle_gamma 92.337(5)
_cell_formula_units_Z 1
_cell_length_a 3.7890(2)
_cell_length_b 12.3018(9)
_cell_length_c 13.8689(9)
_cell_measurement_reflns_used 3025
_cell_measurement_temperature 100(2)
_cell_measurement_theta_max 75.928
_cell_measurement_theta_min 3.574
_cell_volume 645.66(7)
_computing_cell_refinement 'CrysAlisPro 1.171.39.46 (Rigaku OD, 2018)'
_computing_data_collection 'CrysAlisPro 1.171.39.46 (Rigaku OD, 2018)'
_computing_data_reduction 'CrysAlisPro 1.171.39.46 (Rigaku OD, 2018)'
_computing_structure_refinement 'SHELXL-2017/1 (Sheldrick, 2017)'
_diffrn_ambient_temperature 100(2)
_diffrn_detector_area_resol_mean 10.4323
_diffrn_measured_fraction_theta_full 0.998
_diffrn_measured_fraction_theta_max 0.985
_diffrn_measurement_device_type 'Xcalibur, Ruby, Nova'
_diffrn_measurement_method '\w scans'
_diffrn_radiation_monochromator mirror
_diffrn_radiation_type CuK\a
_diffrn_radiation_wavelength 1.54184
_diffrn_reflns_av_R_equivalents 0.0371
_diffrn_reflns_av_unetI/netI 0.0533
_diffrn_reflns_Laue_measured_fraction_full 0.998
_diffrn_reflns_Laue_measured_fraction_max 0.985
_diffrn_reflns_limit_h_max 3
_diffrn_reflns_limit_h_min -4
_diffrn_reflns_limit_k_max 15
_diffrn_reflns_limit_k_min -14
_diffrn_reflns_limit_l_max 17
_diffrn_reflns_limit_l_min -17
_diffrn_reflns_number 4871
_diffrn_reflns_point_group_measured_fraction_full 0.998
_diffrn_reflns_point_group_measured_fraction_max 0.985
_diffrn_reflns_theta_full 67.684
_diffrn_reflns_theta_max 76.246
_diffrn_reflns_theta_min 3.188
_diffrn_source 'micro-focus sealed X-ray tube'
_exptl_absorpt_coefficient_mu 15.101
_exptl_absorpt_correction_T_max 1
_exptl_absorpt_correction_T_min 0.44844
_exptl_absorpt_correction_type multi-scan
_exptl_absorpt_process_details
;
        CrysAlisPro 1.171.39.46 (Rigaku Oxford Diffraction, 2018)
        Empirical absorption correction using spherical harmonics,
 implemented in SCALE3 ABSPACK scaling algorithm.
;
_exptl_crystal_colour black
_exptl_crystal_density_diffrn 2.594
_exptl_crystal_description rod
_exptl_crystal_F_000 443
_exptl_crystal_recrystallization_method 'Re-crystallisation from solvent: acetone'
_exptl_crystal_size_max 0.20
_exptl_crystal_size_mid 0.05
_exptl_crystal_size_min 0.03
_refine_diff_density_max 0.683
_refine_diff_density_min -0.802
_refine_diff_density_rms 0.158
_refine_ls_extinction_coef 0.0009(2)
_refine_ls_extinction_method 'SHELXL-2017/1 (Sheldrick 2017)'
_refine_ls_goodness_of_fit_ref 1.062
_refine_ls_hydrogen_treatment constr
_refine_ls_matrix_type full
_refine_ls_number_parameters 182
_refine_ls_number_reflns 2660
_refine_ls_number_restraints 31
_refine_ls_restrained_S_all 1.07
_refine_ls_R_factor_all 0.0373
_refine_ls_R_factor_gt 0.0344
_refine_ls_shift/su_max 0.001
_refine_ls_shift/su_mean 0
_refine_ls_structure_factor_coef Fsqd
_refine_ls_weighting_details 'w=1/[\s^2^(Fo^2^)+(0.0538P)^2^] where P=(Fo^2^+2Fc^2^)/3'
_refine_ls_weighting_scheme calc
_refine_ls_wR_factor_ref 0.094
_reflns_number_gt 2423
_reflns_number_total 2660
_reflns_threshold_expression 'I > 2\s(I)'
_cod_data_source_file c9ce00919a2.cif
_cod_data_source_block br4q_4ampy_100k_2
_cod_database_code 7233724

loop_
_space_group_symop_id
_space_group_symop_operation_xyz
1 x,y,z
2 -x,-y,-z

loop_
_atom_site_label
_atom_site_fract_x
_atom_site_fract_y
_atom_site_fract_z
_atom_site_U_iso_or_equiv
_atom_site_adp_type
_atom_site_calc_flag
_atom_site_occupancy
_atom_site_type_symbol
Br1A 0.25420(12) 0.23110(4) 0.09607(3) 0.02830(15) Uani d 1 Br
Br2A 0.21599(12) 0.18602(4) -0.14643(3) 0.02828(15) Uani d 1 Br
O1A 0.5346(12) 0.0359(3) 0.1918(2) 0.0421(9) Uani d 1 O
C1A 0.5182(13) 0.0192(3) 0.1045(3) 0.0282(9) Uani d 1 C
C2A 0.3913(12) 0.1008(3) 0.0378(3) 0.0250(8) Uani d 1 C
C3A 0.3770(12) 0.0829(3) -0.0586(3) 0.0244(8) Uani d 1 C
Br1B 0.77329(10) 0.34774(3) 0.68300(3) 0.02246(14) Uani d 1 Br
Br2B 1.24093(11) 0.59085(3) 0.71716(3) 0.02403(15) Uani d 1 Br
O1B 0.5827(9) 0.3191(2) 0.4750(2) 0.0307(7) Uani d 1 O
C1B 0.7807(11) 0.4007(3) 0.4864(3) 0.0229(8) Uani d 1 C
C2B 0.9066(11) 0.4389(3) 0.5816(3) 0.0216(8) Uani d 1 C
C3B 1.1009(11) 0.5335(3) 0.5954(3) 0.0205(7) Uani d 1 C
N1 0.0771(10) 0.0744(3) 0.4289(3) 0.0231(7) Uani d 0.5 N
C4 0.1436(12) 0.1013(3) 0.5255(3) 0.0254(8) Uani d 1 C
H4 0.239927 0.169778 0.542922 0.03 Uiso calc 1 H
C5 -0.0673(12) -0.0270(3) 0.4049(3) 0.0255(8) Uani d 1 C
H5 -0.113863 -0.045429 0.34043 0.031 Uiso calc 1 H
C6 0.0771(10) 0.0744(3) 0.4289(3) 0.0231(7) Uani d 0.5 C
C7 0.1642(14) 0.1501(3) 0.3574(3) 0.0327(10) Uani d 0.5 C
H7A 0.261366 0.215936 0.387447 0.049 Uiso calc 0.5 H
H7B 0.335132 0.120216 0.315242 0.049 Uiso calc 0.5 H
H7C -0.044575 0.165736 0.320837 0.049 Uiso calc 0.5 H
N2 0.1642(14) 0.1501(3) 0.3574(3) 0.0327(10) Uani d 0.5 N
H2A 0.127088 0.133186 0.297516 0.049 Uiso calc 0.5 H
H2B 0.254457 0.213235 0.373668 0.049 Uiso calc 0.5 H
O2 -0.229(5) 0.4676(8) -0.0573(8) 0.075(4) Uani d 0.5 O
C8 -0.198(5) 0.5129(10) 0.0226(9) 0.077(4) Uani d 0.5 C
C9 -0.489(8) 0.5464(18) 0.0855(17) 0.110(7) Uani d 0.5 C
C10 0.123(8) 0.554(3) 0.080(2) 0.157(12) Uani d 0.5 C

loop_
_atom_site_aniso_label
_atom_site_aniso_U_11
_atom_site_aniso_U_22
_atom_site_aniso_U_33
_atom_site_aniso_U_12
_atom_site_aniso_U_13
_atom_site_aniso_U_23
Br1A 0.0269(3) 0.0294(2) 0.0287(2) 0.00347(18) 0.00143(18) -0.00430(17)
Br2A 0.0254(2) 0.0342(3) 0.0257(2) 0.00390(18) -0.00036(17) 0.00728(17)
O1A 0.074(3) 0.0315(17) 0.0208(15) 0.0036(17) -0.0016(16) -0.0005(12)
C1A 0.039(2) 0.025(2) 0.0210(19) -0.0033(18) 0.0007(17) 0.0029(15)
C2A 0.030(2) 0.0219(18) 0.023(2) -0.0044(16) 0.0012(16) 0.0018(14)
C3A 0.029(2) 0.0225(19) 0.0213(19) -0.0064(16) 0.0021(16) 0.0036(14)
Br1B 0.0207(2) 0.0203(2) 0.0268(2) 0.00150(15) 0.00452(16) 0.00733(15)
Br2B 0.0209(2) 0.0274(2) 0.0236(2) -0.00019(16) 0.00028(16) -0.00385(15)
O1B 0.0389(17) 0.0212(14) 0.0307(16) -0.0145(13) 0.0072(14) -0.0010(11)
C1B 0.0237(19) 0.0200(18) 0.025(2) -0.0010(15) 0.0044(16) -0.0027(14)
C2B 0.0224(19) 0.0185(17) 0.0243(19) 0.0015(15) 0.0026(15) 0.0049(13)
C3B 0.0218(18) 0.0202(18) 0.0192(17) -0.0033(14) -0.0007(14) -0.0005(13)
N1 0.0281(19) 0.0214(17) 0.0205(17) 0.0062(15) 0.0047(14) 0.0024(13)
C4 0.032(2) 0.0207(18) 0.024(2) 0.0031(16) 0.0057(16) -0.0008(14)
C5 0.034(2) 0.0214(19) 0.0210(18) 0.0032(16) -0.0016(16) -0.0008(14)
C6 0.0281(19) 0.0214(17) 0.0205(17) 0.0062(15) 0.0047(14) 0.0024(13)
C7 0.060(3) 0.0168(17) 0.0211(18) -0.0007(17) 0.0109(18) 0.0023(14)
N2 0.060(3) 0.0168(17) 0.0211(18) -0.0007(17) 0.0109(18) 0.0023(14)
O2 0.159(12) 0.033(5) 0.032(5) -0.005(7) 0.015(6) 0.002(3)
C8 0.146(13) 0.045(7) 0.041(6) 0.000(8) 0.010(7) 0.000(5)
C9 0.191(18) 0.071(12) 0.071(12) 0.025(15) 0.042(13) 0.008(9)
C10 0.189(18) 0.19(3) 0.090(18) 0.00(2) -0.043(17) -0.026(19)

loop_
_atom_type_symbol
_atom_type_description
_atom_type_scat_dispersion_real
_atom_type_scat_dispersion_imag
_atom_type_scat_source
C C 0.0181 0.0091 'International Tables Vol C Tables 4.2.6.8 and 6.1.1.4'
H H 0 0 'International Tables Vol C Tables 4.2.6.8 and 6.1.1.4'
Br Br -0.6763 1.2805 'International Tables Vol C Tables 4.2.6.8 and 6.1.1.4'
N N 0.0311 0.018 'International Tables Vol C Tables 4.2.6.8 and 6.1.1.4'
O O 0.0492 0.0322 'International Tables Vol C Tables 4.2.6.8 and 6.1.1.4'

loop_
_geom_angle_atom_site_label_1
_geom_angle_atom_site_label_2
_geom_angle_atom_site_label_3
_geom_angle
_geom_angle_site_symmetry_1
_geom_angle_site_symmetry_3
O1A C1A C2A 121.9(4) . .
O1A C1A C3A 123.0(4) . 2_655
C2A C1A C3A 115.0(4) . 2_655
C3A C2A C1A 122.0(4) . .
C3A C2A Br1A 122.8(3) . .
C1A C2A Br1A 115.2(3) . .
C2A C3A C1A 123.0(4) . 2_655
C2A C3A Br2A 123.1(3) . .
C1A C3A Br2A 113.9(3) 2_655 .
O1B C1B C2B 122.1(4) . .
O1B C1B C3B 121.9(4) . 2_766
C2B C1B C3B 116.0(3) . 2_766
C3B C2B C1B 122.4(4) . .
C3B C2B Br1B 123.1(3) . .
C1B C2B Br1B 114.5(3) . .
C2B C3B C1B 121.5(4) . 2_766
C2B C3B Br2B 123.9(3) . .
C1B C3B Br2B 114.6(3) 2_766 .
C5 N1 C4 119.0(4) . .
C5 N1 N2 121.2(4) . .
C4 N1 N2 119.8(4) . .
C5 C4 N1 120.0(4) 2_556 .
C5 C4 H4 120 2_556 .
N1 C4 H4 120 . .
C4 C5 N1 121.0(4) 2_556 .
C4 C5 H5 119.5 2_556 .
N1 C5 H5 119.5 . .
N1 N2 H2A 120 . .
N1 N2 H2B 120 . .
H2A N2 H2B 120 . .
C10 O2 C9 114(3) 2_565 2_465
C10 O2 C8 129(4) 2_565 .
C9 O2 C8 115.3(19) 2_465 .
C10 O2 C8 62(3) 2_565 2_565
C9 O2 C8 176.4(17) 2_465 2_565
C8 O2 C8 68.1(14) . 2_565
O2 C8 C9 126.7(16) . .
O2 C8 C10 131.7(18) . .
C9 C8 C10 101.6(15) . .
O2 C8 C10 15.8(13) . 2_565
C9 C8 C10 141.9(19) . 2_565
C10 C8 C10 116.5(16) . 2_565
O2 C8 C8 68.9(12) . 2_565
C9 C8 C8 164.4(19) . 2_565
C10 C8 C8 62.9(17) . 2_565
C10 C8 C8 53.5(11) 2_565 2_565
O2 C8 O2 111.9(14) . 2_565
C9 C8 O2 121.4(15) . 2_565
C10 C8 O2 20.2(15) . 2_565
C10 C8 O2 96.4(16) 2_565 2_565
C8 C8 O2 43.0(9) 2_565 2_565
O2 C8 C9 30.9(10) . 2_465
C9 C8 C9 95.8(14) . 2_465
C10 C8 C9 162.2(17) . 2_465
C10 C8 C9 46.5(11) 2_565 2_465
C8 C8 C9 99.8(12) 2_565 2_465
O2 C8 C9 142.8(13) 2_565 2_465
O2 C9 C10 21.1(15) 2_465 1_455
O2 C9 C8 118(2) 2_465 .
C10 C9 C8 139(3) 1_455 .
O2 C9 C8 33.8(12) 2_465 2_465
C10 C9 C8 55(2) 1_455 2_465
C8 C9 C8 84.2(14) . 2_465
O2 C10 C9 44(3) 2_565 1_655
O2 C10 C8 97(4) 2_565 .
C9 C10 C8 142(3) 1_655 .
O2 C10 C8 35(3) 2_565 2_565
C9 C10 C8 79(3) 1_655 2_565
C8 C10 C8 63.5(16) . 2_565

loop_
_geom_bond_atom_site_label_1
_geom_bond_atom_site_label_2
_geom_bond_site_symmetry_2
_geom_bond_distance
Br1A C2A . 1.877(4)
Br2A C3A . 1.887(4)
O1A C1A . 1.223(6)
C1A C2A . 1.469(6)
C1A C3A 2_655 1.469(6)
C2A C3A . 1.350(6)
Br1B C2B . 1.880(4)
Br2B C3B . 1.876(4)
O1B C1B . 1.235(5)
C1B C2B . 1.458(6)
C1B C3B 2_766 1.472(6)
C2B C3B . 1.359(5)
N1 C5 . 1.373(6)
N1 C4 . 1.390(6)
N1 N2 . 1.409(5)
C4 C5 2_556 1.369(6)
C4 H4 . 0.93
C5 H5 . 0.93
N2 H2A . 0.86
N2 H2B . 0.86
O2 C10 2_565 0.59(4)
O2 C9 2_465 1.14(3)
O2 C8 . 1.232(13)
O2 C8 2_565 1.69(3)
C8 C9 . 1.483(16)
C8 C10 . 1.506(18)
C8 C10 2_565 1.67(4)
C8 C8 2_565 1.68(4)
C8 C9 2_465 2.00(4)
C9 C10 1_455 1.48(3)

loop_
_geom_hbond_atom_site_label_D
_geom_hbond_atom_site_label_H
_geom_hbond_atom_site_label_A
_geom_hbond_distance_DH
_geom_hbond_distance_HA
_geom_hbond_distance_DA
_geom_hbond_angle_DHA
_geom_hbond_publ_flag
C4 H4 O1B 0.93 2.42 3.193(5) 140.2 yes
C7 H2B O1B 0.86 2.22 2.999(5) 149.9 yes
C7 H7B O1A 0.96 2.15 3.061(6) 158.1 yes
N2 H2A Br1A 0.86 3.1 3.796(4) 139.3 yes
N2 H7B O1A 0.96 2.15 3.061(6) 158.1 yes
N2 H2B O1B 0.86 2.22 2.999(5) 149.9 yes

loop_
_geom_torsion_atom_site_label_1
_geom_torsion_atom_site_label_2
_geom_torsion_atom_site_label_3
_geom_torsion_atom_site_label_4
_geom_torsion
_geom_torsion_site_symmetry_1
_geom_torsion_site_symmetry_4
O1A C1A C2A C3A 179.2(5) . .
C3A C1A C2A C3A -0.7(7) 2_655 .
O1A C1A C2A Br1A -0.5(6) . .
C3A C1A C2A Br1A 179.6(3) 2_655 .
C1A C2A C3A C1A 0.8(7) . 2_655
Br1A C2A C3A C1A -179.6(3) . 2_655
C1A C2A C3A Br2A -179.9(3) . .
Br1A C2A C3A Br2A -0.3(5) . .
O1B C1B C2B C3B -174.5(4) . .
C3B C1B C2B C3B 4.5(7) 2_766 .
O1B C1B C2B Br1B 4.7(6) . .
C3B C1B C2B Br1B -176.2(3) 2_766 .
C1B C2B C3B C1B -4.7(7) . 2_766
Br1B C2B C3B C1B 176.1(3) . 2_766
C1B C2B C3B Br2B 175.5(3) . .
Br1B C2B C3B Br2B -3.7(5) . .
C5 N1 C4 C5 0.4(7) . 2_556
N2 N1 C4 C5 -178.4(4) . 2_556
C4 N1 C5 C4 -0.4(7) . 2_556
N2 N1 C5 C4 178.4(4) . 2_556
C10 O2 C8 C9 -167(6) 2_565 .
C9 O2 C8 C9 2(3) 2_465 .
C8 O2 C8 C9 -179(2) 2_565 .
C10 O2 C8 C10 17(8) 2_565 .
C9 O2 C8 C10 -174(3) 2_465 .
C8 O2 C8 C10 5(2) 2_565 .
C9 O2 C8 C10 169(6) 2_465 2_565
C8 O2 C8 C10 -12(5) 2_565 2_565
C10 O2 C8 C8 12(5) 2_565 2_565
C9 O2 C8 C8 -178.8(18) 2_465 2_565
C10 O2 C8 O2 12(5) 2_565 2_565
C9 O2 C8 O2 -178.8(18) 2_465 2_565
C8 O2 C8 O2 0.0000(10) 2_565 2_565
C10 O2 C8 C9 -169(6) 2_565 2_465
C8 O2 C8 C9 178.8(18) 2_565 2_465
O2 C8 C9 O2 -2(3) . 2_465
C10 C8 C9 O2 175(2) . 2_465
C10 C8 C9 O2 -8(4) 2_565 2_465
C8 C8 C9 O2 -178(5) 2_565 2_465
O2 C8 C9 O2 178.9(19) 2_565 2_465
C9 C8 C9 O2 -1.2(14) 2_465 2_465
O2 C8 C9 C10 -9(5) . 1_455
C10 C8 C9 C10 169(5) . 1_455
C10 C8 C9 C10 -14(7) 2_565 1_455
C8 C8 C9 C10 175(4) 2_565 1_455
O2 C8 C9 C10 173(3) 2_565 1_455
C9 C8 C9 C10 -7(4) 2_465 1_455
O2 C8 C9 C8 -1.2(15) . 2_465
C10 C8 C9 C8 176.0(17) . 2_465
C10 C8 C9 C8 -7(3) 2_565 2_465
C8 C8 C9 C8 -177(6) 2_565 2_465
O2 C8 C9 C8 -179.9(14) 2_565 2_465
C9 C8 C9 C8 0.000(3) 2_465 2_465
O2 C8 C10 O2 -13(6) . 2_565
C9 C8 C10 O2 170(5) . 2_565
C10 C8 C10 O2 -8(4) 2_565 2_565
C8 C8 C10 O2 -8(4) 2_565 2_565
C9 C8 C10 O2 -23(9) 2_465 2_565
O2 C8 C10 C9 -15(6) . 1_655
C9 C8 C10 C9 168(5) . 1_655
C10 C8 C10 C9 -10(4) 2_565 1_655
C8 C8 C10 C9 -10(4) 2_565 1_655
O2 C8 C10 C9 -2(2) 2_565 1_655
C9 C8 C10 C9 -26(10) 2_465 1_655
O2 C8 C10 C8 -5(2) . 2_565
C9 C8 C10 C8 177.9(18) . 2_565
C10 C8 C10 C8 -0.002(2) 2_565 2_565
O2 C8 C10 C8 8(4) 2_565 2_565
C9 C8 C10 C8 -15(6) 2_465 2_565
